data_7046348
loop_
_publ_author_name
'Zhang, Ruilian'
'Wang, Li'
'Xu, Cong'
'Yang, Huan'
'Chen, Wanmin'
'Gao, Guoshu'
'Liu, Weisheng'

_publ_section_title
;
 Anion-induced 3d-4f luminescent coordination clusters: structural
 characteristics and chemical fixation of CO<sub>2</sub> under mild
 conditions.
;
_journal_issue 21
_journal_name_full 'Dalton transactions (Cambridge, England : 2003)'
_journal_page_first 7159
_journal_page_last 7165
_journal_paper_doi 10.1039/c8dt01292j
_journal_volume 47
_journal_year 2018
_chemical_formula_moiety 'C36 H38 Eu2 N4 O30 Zn2, 2(C2 H3 N)'
_chemical_formula_sum 'C40 H44 Eu2 N6 O30 Zn2'
_chemical_formula_weight 1523.47
_space_group_crystal_system triclinic
_space_group_IT_number 2
_space_group_name_Hall '-P 1'
_space_group_name_H-M_alt 'P -1'
_symmetry_space_group_name_Hall '-P 1'
_symmetry_space_group_name_H-M 'P -1'
_atom_sites_solution_hydrogens mixed
_audit_block_doi 10.5517/ccdc.csd.cc1pwpdn
_audit_creation_date 2018-04-25
_audit_creation_method
;
Olex2 1.2
(compiled 2017.08.10 svn.r3458 for OlexSys, GUI svn.r5381)
;
_audit_update_record
;
2018-04-25 deposited with the CCDC.
2018-05-03 downloaded from the CCDC.
;
_cell_angle_alpha 74.493(7)
_cell_angle_beta 72.689(7)
_cell_angle_gamma 62.178(7)
_cell_formula_units_Z 1
_cell_length_a 11.1206(8)
_cell_length_b 11.2718(8)
_cell_length_c 13.3306(11)
_cell_measurement_reflns_used 3542
_cell_measurement_temperature 293.00(10)
_cell_measurement_theta_max 28.5170
_cell_measurement_theta_min 3.6860
_cell_volume 1394.4(2)
_computing_cell_refinement
;
CrysAlisPro, Agilent Technologies,
Version 1.171.37.35 (release 13-08-2014 CrysAlis171 .NET)
(compiled Aug 13 2014,18:06:01)
;
_computing_data_collection
;
CrysAlisPro, Agilent Technologies,
Version 1.171.37.35 (release 13-08-2014 CrysAlis171 .NET)
(compiled Aug 13 2014,18:06:01)
;
_computing_data_reduction
;
CrysAlisPro, Agilent Technologies,
Version 1.171.37.35 (release 13-08-2014 CrysAlis171 .NET)
(compiled Aug 13 2014,18:06:01)
;
_computing_molecular_graphics 'Olex2 (Dolomanov et al., 2009)'
_computing_publication_material 'Olex2 (Dolomanov et al., 2009)'
_computing_structure_refinement 'XL (Sheldrick, 2008)'
_diffrn_ambient_environment air
_diffrn_ambient_temperature 293.00(10)
_diffrn_detector 'CCD plate'
_diffrn_detector_area_resol_mean 16.0733
_diffrn_detector_type Eos
_diffrn_measured_fraction_theta_full 0.993
_diffrn_measured_fraction_theta_max 0.994
_diffrn_measurement_details
;
#__ type_ start__ end____ width___ exp.time_
  1 omega  -14.00   25.00   1.5000    5.0000
omega____ theta____ kappa____ phi______ frames
    -      -17.1479  -99.0000  120.0000 26

#__ type_ start__ end____ width___ exp.time_
  2 omega  -17.00    8.50   1.5000    5.0000
omega____ theta____ kappa____ phi______ frames
    -      -17.1479  -99.0000  -30.0000 17

#__ type_ start__ end____ width___ exp.time_
  3 omega  -37.00   26.00   1.5000    5.0000
omega____ theta____ kappa____ phi______ frames
    -       20.5854  -57.0000  -30.0000 42

#__ type_ start__ end____ width___ exp.time_
  4 omega  -44.00   34.00   1.5000    5.0000
omega____ theta____ kappa____ phi______ frames
    -       20.5854  -57.0000 -150.0000 52

#__ type_ start__ end____ width___ exp.time_
  5 omega   -5.00   41.50   1.5000    5.0000
omega____ theta____ kappa____ phi______ frames
    -       20.5854   38.0000    0.0000 31

#__ type_ start__ end____ width___ exp.time_
  6 omega   -1.00   78.50   1.5000    5.0000
omega____ theta____ kappa____ phi______ frames
    -       20.5854   57.0000   90.0000 53

#__ type_ start__ end____ width___ exp.time_
  7 omega   29.00   83.00   1.5000    5.0000
omega____ theta____ kappa____ phi______ frames
    -       20.5854   57.0000  150.0000 36
;
_diffrn_measurement_device 'four-circle diffractometer'
_diffrn_measurement_device_type 'SuperNova, Dual, Cu at zero, Eos'
_diffrn_measurement_method '\w scans'
_diffrn_orient_matrix_UB_11 0.0526767000
_diffrn_orient_matrix_UB_12 -0.0672376000
_diffrn_orient_matrix_UB_13 0.0000392000
_diffrn_orient_matrix_UB_21 -0.0185955000
_diffrn_orient_matrix_UB_22 -0.0057839000
_diffrn_orient_matrix_UB_23 -0.0443839000
_diffrn_orient_matrix_UB_31 0.0479945000
_diffrn_orient_matrix_UB_32 0.0250644000
_diffrn_orient_matrix_UB_33 -0.0347830000
_diffrn_radiation_monochromator mirror
_diffrn_radiation_probe x-ray
_diffrn_radiation_type MoK\a
_diffrn_radiation_wavelength 0.71073
_diffrn_reflns_av_R_equivalents 0.0302
_diffrn_reflns_av_unetI/netI 0.0552
_diffrn_reflns_Laue_measured_fraction_full 0.993
_diffrn_reflns_Laue_measured_fraction_max 0.994
_diffrn_reflns_limit_h_max 13
_diffrn_reflns_limit_h_min -13
_diffrn_reflns_limit_k_max 13
_diffrn_reflns_limit_k_min -13
_diffrn_reflns_limit_l_max 16
_diffrn_reflns_limit_l_min -16
_diffrn_reflns_number 9529
_diffrn_reflns_point_group_measured_fraction_full 0.993
_diffrn_reflns_point_group_measured_fraction_max 0.994
_diffrn_reflns_theta_full 25.242
_diffrn_reflns_theta_max 26.018
_diffrn_reflns_theta_min 3.491
_diffrn_source 'SuperNova (Mo) X-ray Source'
_exptl_absorpt_coefficient_mu 3.163
_exptl_absorpt_correction_T_max 1.00000
_exptl_absorpt_correction_T_min 0.76787
_exptl_absorpt_correction_type multi-scan
_exptl_absorpt_process_details
;
CrysAlisPro, Agilent Technologies,
Version 1.171.37.35 (release 13-08-2014 CrysAlis171 .NET)
(compiled Aug 13 2014,18:06:01)
Empirical absorption correction using spherical harmonics,
 implemented in SCALE3 ABSPACK scaling algorithm.
;
_exptl_crystal_colour 'clear light colourless'
_exptl_crystal_colour_lustre clear
_exptl_crystal_colour_modifier light
_exptl_crystal_colour_primary colourless
_exptl_crystal_density_diffrn 1.814
_exptl_crystal_description block
_exptl_crystal_F_000 752
_exptl_crystal_size_max 0.25
_exptl_crystal_size_mid 0.24
_exptl_crystal_size_min 0.22
_refine_diff_density_max 1.862
_refine_diff_density_min -0.688
_refine_diff_density_rms 0.143
_refine_ls_extinction_method none
_refine_ls_goodness_of_fit_ref 1.063
_refine_ls_hydrogen_treatment mixed
_refine_ls_matrix_type full
_refine_ls_number_parameters 389
_refine_ls_number_reflns 5469
_refine_ls_number_restraints 30
_refine_ls_restrained_S_all 1.073
_refine_ls_R_factor_all 0.0464
_refine_ls_R_factor_gt 0.0374
_refine_ls_shift/su_max 0.001
_refine_ls_shift/su_mean 0.000
_refine_ls_structure_factor_coef Fsqd
_refine_ls_weighting_details 'w=1/[\s^2^(Fo^2^)+(0.0448P)^2^+1.9463P] where P=(Fo^2^+2Fc^2^)/3'
_refine_ls_weighting_scheme calc
_refine_ls_wR_factor_gt 0.0914
_refine_ls_wR_factor_ref 0.0998
_reflns_Friedel_coverage 0.000
_reflns_number_gt 4729
_reflns_number_total 5469
_reflns_threshold_expression 'I > 2\s(I)'
_cod_data_source_file c8dt01292j2.cif
_cod_data_source_block 1a
_cod_depositor_comments 'Adding full bibliography for 7046347--7046353.cif.'
_cod_original_cell_volume 1394.5(2)
_cod_database_code 7046348
_shelx_shelxl_version_number 2018/1
_shelx_space_group_comment
;
The symmetry employed for this shelxl refinement is uniquely defined
by the following loop, which should always be used as a source of
symmetry information in preference to the above space-group names.
They are only intended as comments.
;
_shelx_estimated_absorpt_t_max 0.543
_shelx_estimated_absorpt_t_min 0.505
_reflns_odcompleteness_completeness 99.77
_reflns_odcompleteness_iscentric 1
_reflns_odcompleteness_theta 26.32
_olex2_refinement_description
;
1. Fixed Uiso
 At 1.2 times of:
  All C(H) groups
 At 1.5 times of:
  All C(H,H,H) groups
2. Uiso/Uaniso restraints and constraints
Uanis(N3) \\sim Ueq, Uanis(C19A) \\sim Ueq, Uanis(C20A) \\sim Ueq, Uanis(C19B)
\\sim Ueq, Uanis(C20B) \\sim Ueq: with sigma of 0.005 and sigma for terminal
atoms of 0.01
3. Others
 Fixed Sof: C19A(0.5) C20A(0.5) H20A(0.5) H20B(0.5) H20C(0.5) C19B(0.5)
 C20B(0.5) H20D(0.5) H20E(0.5) H20F(0.5)
4.a Aromatic/amide H refined with riding coordinates:
 C5(H5), C13(H13), C3(H3), C4(H4), C12(H12), C14(H14)
4.b Idealised Me refined as rotating group:
 C8(H8A,H8B,H8C), C9(H9A,H9B,H9C), C18(H18A,H18B,H18C), C17(H17A,H17B,H17C),
 C20A(H20A,H20B,H20C), C20B(H20D,H20E,H20F)
;
_olex2_submission_special_instructions 'No special instructions were received'

loop_
_space_group_symop_operation_xyz
'x, y, z'
'-x, -y, -z'

loop_
_atom_site_label
_atom_site_type_symbol
_atom_site_fract_x
_atom_site_fract_y
_atom_site_fract_z
_atom_site_U_iso_or_equiv
_atom_site_adp_type
_atom_site_occupancy
_atom_site_site_symmetry_order
_atom_site_calc_flag
_atom_site_refinement_flags_posn
_atom_site_refinement_flags_adp
_atom_site_refinement_flags_occupancy
_atom_site_disorder_assembly
_atom_site_disorder_group
Eu1 Eu 0.22973(3) -0.03904(2) 0.78862(2) 0.02007(10) Uani 1 1 d . . . . .
Zn1 Zn -0.09068(6) -0.01898(6) 0.94703(4) 0.02013(14) Uani 1 1 d . . . . .
O8 O -0.2770(4) 0.1142(4) 0.8765(3) 0.0274(8) Uani 1 1 d . . . . .
O13 O 0.4212(4) -0.2119(4) 0.6737(3) 0.0331(9) Uani 1 1 d . . . . .
O1 O 0.1767(4) 0.1040(3) 0.9135(3) 0.0241(8) Uani 1 1 d . . . . .
O15 O 0.1154(4) -0.1091(3) 0.9571(3) 0.0201(7) Uani 1 1 d . . . . .
O5 O -0.0131(4) 0.0457(3) 0.7940(3) 0.0220(7) Uani 1 1 d . . . . .
O12 O 0.2491(4) -0.2594(4) 0.7659(3) 0.0370(10) Uani 1 1 d . . . . .
O3 O 0.3244(6) 0.3239(5) 0.6387(3) 0.0549(13) Uani 1 1 d . . . . .
O9 O 0.4173(4) -0.2041(4) 0.8845(3) 0.0370(10) Uani 1 1 d . . . . .
O4 O 0.0998(4) 0.1883(4) 1.0957(3) 0.0312(9) Uani 1 1 d . . . . .
O6 O 0.1824(4) 0.0090(4) 0.6133(3) 0.0338(9) Uani 1 1 d . . . . .
O2 O 0.2367(4) 0.1722(4) 0.6965(3) 0.0356(10) Uani 1 1 d . . . . .
O10 O 0.4638(4) -0.0444(4) 0.7739(3) 0.0375(10) Uani 1 1 d . . . . .
O14 O 0.4146(6) -0.3963(4) 0.6602(4) 0.0590(15) Uani 1 1 d . . . . .
O7 O 0.1164(5) 0.1276(5) 0.4641(3) 0.0490(12) Uani 1 1 d . . . . .
O11 O 0.6276(5) -0.2170(6) 0.8440(4) 0.0742(18) Uani 1 1 d . . . . .
N2 N 0.3627(5) -0.2922(5) 0.6991(4) 0.0348(11) Uani 1 1 d . . . . .
N1 N 0.5065(5) -0.1566(6) 0.8341(4) 0.0397(12) Uani 1 1 d . . . . .
C8 C 0.3618(10) 0.2894(9) 0.5318(5) 0.070(3) Uani 1 1 d . . . . .
H8A H 0.404115 0.345333 0.482623 0.105 Uiso 1 1 calc GR . . . .
H8B H 0.279768 0.304510 0.510760 0.105 Uiso 1 1 calc GR . . . .
H8C H 0.426045 0.195639 0.532035 0.105 Uiso 1 1 calc GR . . . .
C7 C 0.2616(6) 0.2556(6) 0.7153(5) 0.0344(13) Uani 1 1 d . . . . .
C1 C 0.1861(5) 0.2188(5) 0.9104(4) 0.0242(11) Uani 1 1 d . . . . .
C6 C 0.2324(6) 0.2933(6) 0.8182(4) 0.0315(13) Uani 1 1 d . . . . .
C2 C 0.1489(6) 0.2686(6) 1.0081(4) 0.0290(12) Uani 1 1 d . . . . .
C5 C 0.2452(6) 0.4104(6) 0.8261(5) 0.0362(14) Uani 1 1 d . . . . .
H5 H 0.278314 0.459364 0.765635 0.043 Uiso 1 1 calc R . . . .
C16 C 0.0889(6) 0.0891(6) 0.5686(4) 0.0296(12) Uani 1 1 d . . . . .
C13 C -0.2959(7) 0.2769(7) 0.5986(5) 0.0455(16) Uani 1 1 d . . . . .
H13 H -0.361165 0.333149 0.556646 0.055 Uiso 1 1 calc R . . . .
C3 C 0.1599(7) 0.3802(6) 1.0146(5) 0.0385(14) Uani 1 1 d . . . . .
H3 H 0.135170 0.409562 1.079638 0.046 Uiso 1 1 calc R . . . .
C9 C 0.0593(6) 0.2300(6) 1.1973(4) 0.0362(14) Uani 1 1 d . . . . .
H9A H -0.017823 0.317712 1.196735 0.054 Uiso 1 1 calc GR . . . .
H9B H 0.135777 0.234714 1.212790 0.054 Uiso 1 1 calc GR . . . .
H9C H 0.032658 0.165530 1.250772 0.054 Uiso 1 1 calc GR . . . .
C4 C 0.2086(7) 0.4500(7) 0.9226(5) 0.0416(15) Uani 1 1 d . . . . .
H4 H 0.216719 0.526930 0.926834 0.050 Uiso 1 1 calc R . . . .
C18 C -0.4089(6) 0.1026(7) 0.9129(5) 0.0403(15) Uani 1 1 d . . . . .
H18A H -0.421989 0.067049 0.861140 0.061 Uiso 1 1 calc GR . . . .
H18B H -0.483236 0.190593 0.922242 0.061 Uiso 1 1 calc GR . . . .
H18C H -0.408234 0.042661 0.979420 0.061 Uiso 1 1 calc GR . . . .
C11 C -0.2457(6) 0.1595(5) 0.7691(4) 0.0280(12) Uani 1 1 d . . . . .
C12 C -0.3409(7) 0.2408(6) 0.7071(5) 0.0392(14) Uani 1 1 d . . . . .
H12 H -0.435285 0.272200 0.736830 0.047 Uiso 1 1 calc R . . . .
C15 C -0.0577(6) 0.1487(6) 0.6171(4) 0.0306(12) Uani 1 1 d . . . . .
C10 C -0.0990(6) 0.1163(5) 0.7271(4) 0.0250(11) Uani 1 1 d . . . . .
C14 C -0.1591(7) 0.2316(6) 0.5535(5) 0.0408(15) Uani 1 1 d . . . . .
H14 H -0.131318 0.254720 0.480820 0.049 Uiso 1 1 calc R . . . .
C17 C 0.2628(7) 0.0679(8) 0.4118(5) 0.0545(19) Uani 1 1 d . . . . .
H17A H 0.275255 0.116338 0.341227 0.082 Uiso 1 1 calc GR . . . .
H17B H 0.290796 -0.025587 0.408302 0.082 Uiso 1 1 calc GR . . . .
H17C H 0.318306 0.073841 0.451747 0.082 Uiso 1 1 calc GR . . . .
N3 N 0.2076(9) -0.3690(7) 1.0910(6) 0.075(2) Uani 1 1 d . U . . .
C19A C 0.2132(17) -0.4273(15) 1.1788(12) 0.054(4) Uani 0.5 1 d . U P A 1
C20A C 0.230(2) -0.5073(18) 1.2849(13) 0.080(5) Uani 0.5 1 d . U P A 1
H20A H 0.285150 -0.601520 1.278314 0.120 Uiso 0.5 1 calc GR . P A 1
H20B H 0.140499 -0.495445 1.328562 0.120 Uiso 0.5 1 calc GR . P A 1
H20C H 0.275567 -0.477053 1.316885 0.120 Uiso 0.5 1 calc GR . P A 1
C19B C 0.3426(19) -0.4159(17) 1.0732(13) 0.062(4) Uani 0.5 1 d . U P A -1
C20B C 0.4919(18) -0.4683(17) 1.0749(14) 0.075(5) Uani 0.5 1 d . U P A -1
H20D H 0.545770 -0.539087 1.031635 0.112 Uiso 0.5 1 calc GR . P A -1
H20E H 0.505347 -0.503825 1.146597 0.112 Uiso 0.5 1 calc GR . P A -1
H20F H 0.521056 -0.395926 1.047463 0.112 Uiso 0.5 1 calc GR . P A -1
H15 H 0.142(7) -0.193(7) 0.998(5) 0.050(19) Uiso 1 1 d . . . . .

loop_
_atom_site_aniso_label
_atom_site_aniso_U_11
_atom_site_aniso_U_22
_atom_site_aniso_U_33
_atom_site_aniso_U_23
_atom_site_aniso_U_13
_atom_site_aniso_U_12
Eu1 0.02089(15) 0.02361(15) 0.01603(14) -0.00120(10) -0.00272(10) -0.01117(11)
Zn1 0.0235(3) 0.0255(3) 0.0146(3) -0.0003(2) -0.0036(2) -0.0145(3)
O8 0.0215(19) 0.041(2) 0.0209(18) -0.0031(16) 0.0004(15) -0.0181(18)
O13 0.031(2) 0.035(2) 0.035(2) -0.0115(17) 0.0000(18) -0.0153(19)
O1 0.032(2) 0.0237(18) 0.0186(17) -0.0005(14) -0.0014(15) -0.0165(17)
O15 0.0239(18) 0.0197(17) 0.0151(17) 0.0019(13) -0.0036(14) -0.0104(15)
O5 0.0210(18) 0.0276(19) 0.0151(17) 0.0001(14) -0.0047(14) -0.0095(16)
O12 0.039(2) 0.037(2) 0.036(2) -0.0120(18) 0.0086(19) -0.024(2)
O3 0.080(4) 0.065(3) 0.028(2) -0.004(2) 0.012(2) -0.053(3)
O9 0.028(2) 0.046(2) 0.031(2) 0.0015(18) -0.0060(18) -0.015(2)
O4 0.043(2) 0.035(2) 0.0215(19) -0.0096(16) -0.0009(17) -0.0216(19)
O6 0.026(2) 0.049(2) 0.0214(19) -0.0031(17) -0.0043(17) -0.0132(19)
O2 0.050(3) 0.030(2) 0.024(2) -0.0010(16) 0.0017(18) -0.022(2)
O10 0.035(2) 0.041(2) 0.042(2) -0.0018(19) -0.0104(19) -0.022(2)
O14 0.075(4) 0.037(3) 0.061(3) -0.028(2) 0.020(3) -0.030(3)
O7 0.036(2) 0.067(3) 0.023(2) 0.003(2) -0.0045(19) -0.010(2)
O11 0.024(3) 0.114(5) 0.066(4) 0.012(3) -0.018(2) -0.021(3)
N2 0.044(3) 0.031(3) 0.032(3) -0.006(2) -0.003(2) -0.020(2)
N1 0.030(3) 0.057(3) 0.029(3) -0.004(2) -0.007(2) -0.016(3)
C8 0.109(7) 0.086(6) 0.026(4) -0.009(4) 0.013(4) -0.066(6)
C7 0.032(3) 0.030(3) 0.035(3) 0.004(2) -0.006(3) -0.012(3)
C1 0.027(3) 0.021(3) 0.032(3) -0.004(2) -0.008(2) -0.015(2)
C6 0.030(3) 0.032(3) 0.030(3) 0.005(2) -0.004(2) -0.017(3)
C2 0.028(3) 0.031(3) 0.030(3) -0.001(2) -0.010(2) -0.014(3)
C5 0.037(3) 0.033(3) 0.037(3) 0.004(3) -0.002(3) -0.022(3)
C16 0.035(3) 0.036(3) 0.018(3) -0.005(2) -0.002(2) -0.016(3)
C13 0.045(4) 0.055(4) 0.035(4) 0.005(3) -0.022(3) -0.019(3)
C3 0.049(4) 0.041(3) 0.032(3) -0.007(3) -0.004(3) -0.024(3)
C9 0.034(3) 0.048(4) 0.029(3) -0.008(3) 0.000(3) -0.022(3)
C4 0.047(4) 0.044(4) 0.043(4) -0.003(3) -0.009(3) -0.029(3)
C18 0.035(3) 0.059(4) 0.037(3) -0.003(3) -0.008(3) -0.029(3)
C11 0.033(3) 0.029(3) 0.025(3) -0.002(2) -0.012(2) -0.014(3)
C12 0.034(3) 0.043(4) 0.040(3) -0.003(3) -0.011(3) -0.015(3)
C15 0.039(3) 0.032(3) 0.021(3) 0.001(2) -0.009(2) -0.016(3)
C10 0.033(3) 0.025(3) 0.024(3) 0.000(2) -0.011(2) -0.016(2)
C14 0.041(4) 0.046(4) 0.025(3) 0.009(3) -0.014(3) -0.014(3)
C17 0.037(4) 0.080(5) 0.031(4) -0.003(3) -0.003(3) -0.016(4)
N3 0.108(4) 0.053(3) 0.073(4) 0.000(3) -0.038(3) -0.033(3)
C19A 0.064(6) 0.048(5) 0.049(5) -0.008(4) -0.009(4) -0.024(4)
C20A 0.115(10) 0.071(8) 0.066(8) -0.005(6) -0.050(7) -0.033(7)
C19B 0.067(6) 0.057(6) 0.064(6) -0.006(4) -0.015(4) -0.029(4)
C20B 0.066(8) 0.062(8) 0.087(9) 0.019(7) -0.022(7) -0.032(7)

loop_
_atom_type_symbol
_atom_type_description
_atom_type_scat_dispersion_real
_atom_type_scat_dispersion_imag
_atom_type_scat_source
C C 0.0033 0.0016 'International Tables Vol C Tables 4.2.6.8 and 6.1.1.4'
H H 0.0000 0.0000 'International Tables Vol C Tables 4.2.6.8 and 6.1.1.4'
Eu Eu -0.1578 3.6682 'International Tables Vol C Tables 4.2.6.8 and 6.1.1.4'
N N 0.0061 0.0033 'International Tables Vol C Tables 4.2.6.8 and 6.1.1.4'
O O 0.0106 0.0060 'International Tables Vol C Tables 4.2.6.8 and 6.1.1.4'
Zn Zn 0.2839 1.4301 'International Tables Vol C Tables 4.2.6.8 and 6.1.1.4'

loop_
_geom_angle_atom_site_label_1
_geom_angle_atom_site_label_2
_geom_angle_atom_site_label_3
_geom_angle
_geom_angle_site_symmetry_1
_geom_angle_site_symmetry_3
O13 Eu1 Zn1 132.70(8) . .
O13 Eu1 N2 25.58(12) . .
O13 Eu1 N1 63.50(14) . .
O1 Eu1 Zn1 75.33(8) . .
O1 Eu1 O13 145.83(12) . .
O1 Eu1 O5 89.38(12) . .
O1 Eu1 O12 145.28(12) . .
O1 Eu1 O9 85.02(13) . .
O1 Eu1 O6 132.29(13) . .
O1 Eu1 O2 70.17(12) . .
O1 Eu1 O10 78.22(13) . .
O1 Eu1 N2 156.48(13) . .
O1 Eu1 N1 83.15(14) . .
O15 Eu1 Zn1 34.76(9) . .
O15 Eu1 O13 120.89(12) . .
O15 Eu1 O1 68.45(11) . .
O15 Eu1 O5 69.32(12) . .
O15 Eu1 O12 77.86(12) . .
O15 Eu1 O9 74.68(12) . .
O15 Eu1 O6 131.60(12) . .
O15 Eu1 O2 134.65(12) . .
O15 Eu1 O10 118.11(13) . .
O15 Eu1 N2 99.82(12) . .
O15 Eu1 N1 97.95(13) . .
O5 Eu1 Zn1 34.61(8) . .
O5 Eu1 O13 124.78(12) . .
O5 Eu1 O12 86.41(13) . .
O5 Eu1 O9 143.04(12) . .
O5 Eu1 O6 68.29(12) . .
O5 Eu1 O2 92.67(13) . .
O5 Eu1 O10 160.76(13) . .
O5 Eu1 N2 105.88(13) . .
O5 Eu1 N1 166.98(12) . .
O12 Eu1 Zn1 81.93(9) . .
O12 Eu1 O13 50.88(12) . .
O12 Eu1 O10 112.14(14) . .
O12 Eu1 N2 25.30(12) . .
O12 Eu1 N1 93.67(15) . .
O9 Eu1 Zn1 109.26(9) . .
O9 Eu1 O13 68.40(13) . .
O9 Eu1 O12 78.06(14) . .
O9 Eu1 O10 51.22(13) . .
O9 Eu1 N2 71.99(14) . .
O9 Eu1 N1 25.83(13) . .
O6 Eu1 Zn1 100.79(9) . .
O6 Eu1 O13 69.21(13) . .
O6 Eu1 O12 77.26(14) . .
O6 Eu1 O9 137.56(14) . .
O6 Eu1 O10 109.58(13) . .
O6 Eu1 N2 70.92(14) . .
O6 Eu1 N1 124.43(13) . .
O2 Eu1 Zn1 115.92(10) . .
O2 Eu1 O13 103.75(13) . .
O2 Eu1 O12 144.41(13) . .
O2 Eu1 O9 119.20(14) . .
O2 Eu1 O6 69.48(14) . .
O2 Eu1 O10 69.39(14) . .
O2 Eu1 N2 125.40(13) . .
O2 Eu1 N1 94.77(15) . .
O10 Eu1 Zn1 148.54(10) . .
O10 Eu1 O13 68.51(13) . .
O10 Eu1 N2 90.72(14) . .
O10 Eu1 N1 25.61(13) . .
N2 Eu1 Zn1 107.15(10) . .
N1 Eu1 Zn1 132.52(10) . .
N1 Eu1 N2 78.29(15) . .
Eu1 Zn1 Eu1 129.054(17) . 2_557
Zn1 Zn1 Eu1 64.40(2) 2_557 2_557
Zn1 Zn1 Eu1 64.65(2) 2_557 .
O8 Zn1 Eu1 116.83(9) . .
O8 Zn1 Eu1 99.88(9) . 2_557
O8 Zn1 Zn1 136.37(10) . 2_557
O1 Zn1 Eu1 41.15(10) 2_557 2_557
O1 Zn1 Eu1 142.08(11) 2_557 .
O1 Zn1 Zn1 92.28(10) 2_557 2_557
O1 Zn1 O8 100.72(14) 2_557 .
O1 Zn1 O15 81.64(13) 2_557 2_557
O1 Zn1 O15 101.72(14) 2_557 .
O1 Zn1 O5 169.22(14) 2_557 .
O1 Zn1 O4 76.07(13) 2_557 2_557
O15 Zn1 Eu1 40.60(9) 2_557 2_557
O15 Zn1 Eu1 97.12(9) . 2_557
O15 Zn1 Eu1 97.52(9) 2_557 .
O15 Zn1 Eu1 40.84(9) . .
O15 Zn1 Zn1 42.75(9) . 2_557
O15 Zn1 Zn1 42.98(10) 2_557 2_557
O15 Zn1 O8 157.56(13) . .
O15 Zn1 O8 97.76(14) 2_557 .
O15 Zn1 O15 85.72(14) 2_557 .
O15 Zn1 O4 157.70(13) 2_557 2_557
O15 Zn1 O4 98.55(14) . 2_557
O5 Zn1 Eu1 41.65(10) . .
O5 Zn1 Eu1 148.87(10) . 2_557
O5 Zn1 Zn1 97.37(10) . 2_557
O5 Zn1 O8 75.46(13) . .
O5 Zn1 O15 108.73(13) . 2_557
O5 Zn1 O15 82.42(13) . .
O5 Zn1 O4 93.54(14) . 2_557
O4 Zn1 Eu1 99.94(10) 2_557 .
O4 Zn1 Eu1 117.14(9) 2_557 2_557
O4 Zn1 Zn1 137.00(11) 2_557 2_557
O4 Zn1 O8 86.63(15) 2_557 .
C18 O8 Zn1 124.3(3) . .
C11 O8 Zn1 113.5(3) . .
C11 O8 C18 115.0(4) . .
N2 O13 Eu1 94.6(3) . .
Zn1 O1 Eu1 104.71(13) 2_557 .
C1 O1 Eu1 136.2(3) . .
C1 O1 Zn1 119.1(3) . 2_557
Eu1 O15 H15 129(4) . .
Zn1 O15 Eu1 104.40(14) . .
Zn1 O15 Eu1 105.00(13) 2_557 .
Zn1 O15 Zn1 94.28(14) 2_557 .
Zn1 O15 H15 114(4) . .
Zn1 O15 H15 104(4) 2_557 .
Zn1 O5 Eu1 103.74(13) . .
C10 O5 Eu1 137.3(3) . .
C10 O5 Zn1 119.0(3) . .
N2 O12 Eu1 97.5(3) . .
C7 O3 C8 116.1(5) . .
N1 O9 Eu1 96.4(3) . .
C2 O4 Zn1 113.8(3) . 2_557
C2 O4 C9 117.0(4) . .
C9 O4 Zn1 129.2(3) . 2_557
C16 O6 Eu1 136.4(4) . .
C7 O2 Eu1 135.6(4) . .
N1 O10 Eu1 94.6(3) . .
C16 O7 C17 115.6(5) . .
O13 N2 Eu1 59.8(3) . .
O12 N2 Eu1 57.2(2) . .
O12 N2 O13 117.0(4) . .
O14 N2 Eu1 177.9(5) . .
O14 N2 O13 121.1(5) . .
O14 N2 O12 121.9(5) . .
O9 N1 Eu1 57.8(3) . .
O10 N1 Eu1 59.8(3) . .
O10 N1 O9 116.9(5) . .
O11 N1 Eu1 171.8(5) . .
O11 N1 O9 121.5(5) . .
O11 N1 O10 121.7(5) . .
O3 C8 H8A 109.5 . .
O3 C8 H8B 109.5 . .
O3 C8 H8C 109.5 . .
H8A C8 H8B 109.5 . .
H8A C8 H8C 109.5 . .
H8B C8 H8C 109.5 . .
O3 C7 C6 112.2(5) . .
O2 C7 O3 121.3(6) . .
O2 C7 C6 126.5(5) . .
O1 C1 C6 124.7(5) . .
O1 C1 C2 118.1(4) . .
C6 C1 C2 117.2(5) . .
C1 C6 C7 120.5(5) . .
C1 C6 C5 119.4(5) . .
C5 C6 C7 120.0(5) . .
O4 C2 C1 112.6(4) . .
C3 C2 O4 124.5(5) . .
C3 C2 C1 122.9(5) . .
C6 C5 H5 120.3 . .
C4 C5 C6 119.5(5) . .
C4 C5 H5 120.3 . .
O6 C16 O7 119.7(5) . .
O6 C16 C15 126.5(5) . .
O7 C16 C15 113.9(5) . .
C12 C13 H13 119.4 . .
C14 C13 H13 119.4 . .
C14 C13 C12 121.2(6) . .
C2 C3 H3 120.7 . .
C2 C3 C4 118.6(6) . .
C4 C3 H3 120.7 . .
O4 C9 H9A 109.5 . .
O4 C9 H9B 109.5 . .
O4 C9 H9C 109.5 . .
H9A C9 H9B 109.5 . .
H9A C9 H9C 109.5 . .
H9B C9 H9C 109.5 . .
C5 C4 C3 122.3(6) . .
C5 C4 H4 118.8 . .
C3 C4 H4 118.8 . .
O8 C18 H18A 109.5 . .
O8 C18 H18B 109.5 . .
O8 C18 H18C 109.5 . .
H18A C18 H18B 109.5 . .
H18A C18 H18C 109.5 . .
H18B C18 H18C 109.5 . .
O8 C11 C10 113.3(4) . .
C12 C11 O8 125.1(5) . .
C12 C11 C10 121.6(5) . .
C13 C12 H12 120.2 . .
C11 C12 C13 119.6(6) . .
C11 C12 H12 120.2 . .
C10 C15 C16 118.9(5) . .
C10 C15 C14 120.1(5) . .
C14 C15 C16 120.8(5) . .
O5 C10 C11 118.1(4) . .
O5 C10 C15 124.9(5) . .
C15 C10 C11 116.9(5) . .
C13 C14 C15 120.2(5) . .
C13 C14 H14 119.9 . .
C15 C14 H14 119.9 . .
O7 C17 H17A 109.5 . .
O7 C17 H17B 109.5 . .
O7 C17 H17C 109.5 . .
H17A C17 H17B 109.5 . .
H17A C17 H17C 109.5 . .
H17B C17 H17C 109.5 . .
C19A N3 C19B 87.0(12) . .
N3 C19A C20A 175.8(17) . .
N3 C19A C19B 49.5(9) . .
C20A C19A C19B 126.9(15) . .
C19A C20A H20A 109.5 . .
C19A C20A H20B 109.5 . .
C19A C20A H20C 109.5 . .
H20A C20A H20B 109.5 . .
H20A C20A H20C 109.5 . .
H20B C20A H20C 109.5 . .
N3 C19B C19A 43.5(8) . .
N3 C19B C20B 169.0(17) . .
C20B C19B C19A 126.7(14) . .
C19B C20B H20D 109.5 . .
C19B C20B H20E 109.5 . .
C19B C20B H20F 109.5 . .
H20D C20B H20E 109.5 . .
H20D C20B H20F 109.5 . .
H20E C20B H20F 109.5 . .

loop_
_geom_bond_atom_site_label_1
_geom_bond_atom_site_label_2
_geom_bond_distance
_geom_bond_site_symmetry_2
Eu1 Zn1 3.4974(7) .
Eu1 O13 2.542(4) .
Eu1 O1 2.384(3) .
Eu1 O15 2.361(3) .
Eu1 O5 2.393(3) .
Eu1 O12 2.485(4) .
Eu1 O9 2.478(4) .
Eu1 O6 2.413(4) .
Eu1 O2 2.395(4) .
Eu1 O10 2.524(4) .
Eu1 N2 2.931(5) .
Eu1 N1 2.910(5) .
Zn1 Zn1 3.0115(11) 2_557
Zn1 O8 2.221(4) .
Zn1 O1 2.034(3) 2_557
Zn1 O15 2.050(3) 2_557
Zn1 O15 2.059(4) .
Zn1 O5 2.045(3) .
Zn1 O4 2.185(4) 2_557
O8 C18 1.458(6) .
O8 C11 1.381(6) .
O13 N2 1.270(6) .
O1 C1 1.335(6) .
O15 H15 0.92(7) .
O5 C10 1.326(6) .
O12 N2 1.263(6) .
O3 C8 1.465(8) .
O3 C7 1.334(7) .
O9 N1 1.276(6) .
O4 C2 1.413(6) .
O4 C9 1.428(7) .
O6 C16 1.206(7) .
O2 C7 1.197(7) .
O10 N1 1.262(6) .
O14 N2 1.221(6) .
O7 C16 1.331(6) .
O7 C17 1.463(8) .
O11 N1 1.224(7) .
C8 H8A 0.9600 .
C8 H8B 0.9600 .
C8 H8C 0.9600 .
C7 C6 1.445(8) .
C1 C6 1.398(7) .
C1 C2 1.427(7) .
C6 C5 1.426(8) .
C2 C3 1.346(8) .
C5 H5 0.9300 .
C5 C4 1.359(9) .
C16 C15 1.453(8) .
C13 H13 0.9300 .
C13 C12 1.397(9) .
C13 C14 1.353(9) .
C3 H3 0.9300 .
C3 C4 1.379(8) .
C9 H9A 0.9600 .
C9 H9B 0.9600 .
C9 H9C 0.9600 .
C4 H4 0.9300 .
C18 H18A 0.9600 .
C18 H18B 0.9600 .
C18 H18C 0.9600 .
C11 C12 1.361(8) .
C11 C10 1.440(8) .
C12 H12 0.9300 .
C15 C10 1.401(7) .
C15 C14 1.423(8) .
C14 H14 0.9300 .
C17 H17A 0.9600 .
C17 H17B 0.9600 .
C17 H17C 0.9600 .
N3 C19A 1.183(15) .
N3 C19B 1.306(18) .
C19A C20A 1.47(2) .
C19A C19B 1.71(2) .
C20A H20A 0.9600 .
C20A H20B 0.9600 .
C20A H20C 0.9600 .
C19B C20B 1.48(2) .
C20B H20D 0.9600 .
C20B H20E 0.9600 .
C20B H20F 0.9600 .

loop_
_geom_torsion_atom_site_label_1
_geom_torsion_atom_site_label_2
_geom_torsion_atom_site_label_3
_geom_torsion_atom_site_label_4
_geom_torsion
_geom_torsion_site_symmetry_1
Eu1 O13 N2 O12 -2.1(5) .
Eu1 O13 N2 O14 177.9(5) .
Eu1 O1 C1 C6 2.4(8) .
Eu1 O1 C1 C2 -176.4(3) .
Eu1 O5 C10 C11 -172.8(3) .
Eu1 O5 C10 C15 9.5(8) .
Eu1 O12 N2 O13 2.2(5) .
Eu1 O12 N2 O14 -177.8(5) .
Eu1 O9 N1 O10 9.9(5) .
Eu1 O9 N1 O11 -170.3(6) .
Eu1 O6 C16 O7 151.1(4) .
Eu1 O6 C16 C15 -30.9(9) .
Eu1 O2 C7 O3 145.7(5) .
Eu1 O2 C7 C6 -33.2(9) .
Eu1 O10 N1 O9 -9.7(5) .
Eu1 O10 N1 O11 170.6(6) .
Zn1 O8 C11 C12 179.2(5) .
Zn1 O8 C11 C10 -3.1(5) .
Zn1 O1 C1 C6 -174.5(4) 2_557
Zn1 O1 C1 C2 6.7(6) 2_557
Zn1 O5 C10 C11 8.1(6) .
Zn1 O5 C10 C15 -169.6(4) .
Zn1 O4 C2 C1 -1.7(6) 2_557
Zn1 O4 C2 C3 178.1(5) 2_557
O8 C11 C12 C13 -178.4(5) .
O8 C11 C10 O5 -2.8(7) .
O8 C11 C10 C15 175.0(4) .
O1 C1 C6 C7 6.1(9) .
O1 C1 C6 C5 -176.5(5) .
O1 C1 C2 O4 -2.9(7) .
O1 C1 C2 C3 177.2(5) .
O3 C7 C6 C1 -170.4(5) .
O3 C7 C6 C5 12.2(8) .
O4 C2 C3 C4 -179.5(5) .
O6 C16 C15 C10 2.4(9) .
O6 C16 C15 C14 -173.6(6) .
O2 C7 C6 C1 8.5(10) .
O2 C7 C6 C5 -168.9(6) .
O7 C16 C15 C10 -179.5(5) .
O7 C16 C15 C14 4.6(8) .
C8 O3 C7 O2 -0.7(10) .
C8 O3 C7 C6 178.3(6) .
C7 C6 C5 C4 175.7(6) .
C1 C6 C5 C4 -1.8(9) .
C1 C2 C3 C4 0.3(9) .
C6 C1 C2 O4 178.2(5) .
C6 C1 C2 C3 -1.6(9) .
C6 C5 C4 C3 0.5(10) .
C2 C1 C6 C7 -175.1(5) .
C2 C1 C6 C5 2.3(8) .
C2 C3 C4 C5 0.3(10) .
C16 C15 C10 O5 7.6(8) .
C16 C15 C10 C11 -170.2(5) .
C16 C15 C14 C13 174.3(6) .
C9 O4 C2 C1 -179.8(5) .
C9 O4 C2 C3 0.1(8) .
C18 O8 C11 C12 27.5(8) .
C18 O8 C11 C10 -154.8(5) .
C12 C13 C14 C15 -1.8(10) .
C12 C11 C10 O5 175.0(5) .
C12 C11 C10 C15 -7.1(8) .
C10 C11 C12 C13 4.1(9) .
C10 C15 C14 C13 -1.5(9) .
C14 C13 C12 C11 0.5(10) .
C14 C15 C10 O5 -176.5(5) .
C14 C15 C10 C11 5.8(8) .
C17 O7 C16 O6 -0.7(8) .
C17 O7 C16 C15 -178.9(5) .
N3 C19A C19B C20B 173(2) .
C19A N3 C19B C20B -30(8) .
C20A C19A C19B N3 177.3(19) .
C20A C19A C19B C20B -10(2) .
